data_7101573
loop_
_publ_author_name
'D.T.de Lill'
C.L.Cahill

_publ_section_title
;
An Unusually High Thermal Stability within a Novel
Lanthanide 1,3,5-Cyclohexanetricarboxylate Framework:
Synthesis, Structure, and Thermal Data.
;
_journal_issue 47
_journal_name_full 'Chemical Communications'
_journal_paper_doi 10.1039/b610012k
_journal_year 2006
_chemical_formula_moiety 'C9 H9 Er O6'
_chemical_formula_sum 'C9 H9 Er O6'
_chemical_formula_weight 380.42
_chemical_name_systematic
;
?
;
_space_group_IT_number 167
_symmetry_cell_setting hexagonal
_symmetry_space_group_name_Hall '-R 3 2"c'
_symmetry_space_group_name_H-M 'R -3 c :H'
_atom_sites_solution_hydrogens geom
_atom_sites_solution_primary direct
_atom_sites_solution_secondary difmap
_audit_creation_method SHELXL-97
_cell_angle_alpha 90.00
_cell_angle_beta 90.00
_cell_angle_gamma 120.00
_cell_formula_units_Z 6
_cell_length_a 8.820(3)
_cell_length_b 8.820(3)
_cell_length_c 20.727(13)
_cell_measurement_reflns_used 4700
_cell_measurement_temperature 295(2)
_cell_volume 1396.4(11)
_computing_cell_refinement 'SAINTPLUS (Bruker AXS, 2005)'
_computing_data_collection 'APEX II (Bruker AXS, 2005)'
_computing_data_reduction 'SAINTPLUS (Bruker AXS, 2005)'
_computing_publication_material 'WINGX (Farrugia, 1998)'
_computing_structure_refinement 'SHELXL-97 (Sheldrick, 1997)'
_computing_structure_solution 'SHELXS (Sheldrick, 2004)'
_diffrn_ambient_temperature 295(2)
_diffrn_measured_fraction_theta_full 0.964
_diffrn_measured_fraction_theta_max 0.964
_diffrn_measurement_device_type 'Bruker Apex CCD'
_diffrn_measurement_method 'omega and Phi scans'
_diffrn_radiation_monochromator graphite
_diffrn_radiation_source 'fine-focus sealed tube'
_diffrn_radiation_type MoK\a
_diffrn_radiation_wavelength 0.71073
_diffrn_reflns_av_R_equivalents 0.0618
_diffrn_reflns_av_sigmaI/netI 0.0208
_diffrn_reflns_limit_h_max 12
_diffrn_reflns_limit_h_min -12
_diffrn_reflns_limit_k_max 12
_diffrn_reflns_limit_k_min -12
_diffrn_reflns_limit_l_max 28
_diffrn_reflns_limit_l_min -28
_diffrn_reflns_number 7981
_diffrn_reflns_theta_full 30.31
_diffrn_reflns_theta_max 30.31
_diffrn_reflns_theta_min 3.31
_exptl_absorpt_coefficient_mu 9.025
_exptl_absorpt_correction_T_max 0.165
_exptl_absorpt_correction_T_min 0.051
_exptl_absorpt_correction_type empirical
_exptl_absorpt_process_details SADABS
_exptl_crystal_colour 'light pink'
_exptl_crystal_density_diffrn 2.714
_exptl_crystal_density_method 'not measured'
_exptl_crystal_description plate
_exptl_crystal_F_000 1074
_exptl_crystal_size_max 0.80
_exptl_crystal_size_mid 0.30
_exptl_crystal_size_min 0.20
_refine_diff_density_max 0.857
_refine_diff_density_min -0.546
_refine_diff_density_rms 0.131
_refine_ls_extinction_method none
_refine_ls_goodness_of_fit_ref 1.086
_refine_ls_hydrogen_treatment constr
_refine_ls_matrix_type full
_refine_ls_number_parameters 34
_refine_ls_number_reflns 457
_refine_ls_number_restraints 0
_refine_ls_restrained_S_all 1.085
_refine_ls_R_factor_all 0.0262
_refine_ls_R_factor_gt 0.0176
_refine_ls_shift/su_max 0.000
_refine_ls_shift/su_mean 0.000
_refine_ls_structure_factor_coef Fsqd
_refine_ls_weighting_details 'calc w=1/[\s^2^(Fo^2^)+(0.0287P)^2^+0.0000P] where P=(Fo^2^+2Fc^2^)/3'
_refine_ls_weighting_scheme calc
_refine_ls_wR_factor_gt 0.0414
_refine_ls_wR_factor_ref 0.0435
_reflns_number_gt 357
_reflns_number_total 457
_reflns_threshold_expression >2sigma(I)
_cod_data_source_file b610012k.txt
_cod_original_sg_symbol_H-M R-3c
_cod_database_code 7101573

loop_
_symmetry_equiv_pos_as_xyz
'x, y, z'
'-y, x-y, z'
'-x+y, -x, z'
'y, x, -z+1/2'
'x-y, -y, -z+1/2'
'-x, -x+y, -z+1/2'
'x+2/3, y+1/3, z+1/3'
'-y+2/3, x-y+1/3, z+1/3'
'-x+y+2/3, -x+1/3, z+1/3'
'y+2/3, x+1/3, -z+5/6'
'x-y+2/3, -y+1/3, -z+5/6'
'-x+2/3, -x+y+1/3, -z+5/6'
'x+1/3, y+2/3, z+2/3'
'-y+1/3, x-y+2/3, z+2/3'
'-x+y+1/3, -x+2/3, z+2/3'
'y+1/3, x+2/3, -z+7/6'
'x-y+1/3, -y+2/3, -z+7/6'
'-x+1/3, -x+y+2/3, -z+7/6'
'-x, -y, -z'
'y, -x+y, -z'
'x-y, x, -z'
'-y, -x, z-1/2'
'-x+y, y, z-1/2'
'x, x-y, z-1/2'
'-x+2/3, -y+1/3, -z+1/3'
'y+2/3, -x+y+1/3, -z+1/3'
'x-y+2/3, x+1/3, -z+1/3'
'-y+2/3, -x+1/3, z-1/6'
'-x+y+2/3, y+1/3, z-1/6'
'x+2/3, x-y+1/3, z-1/6'
'-x+1/3, -y+2/3, -z+2/3'
'y+1/3, -x+y+2/3, -z+2/3'
'x-y+1/3, x+2/3, -z+2/3'
'-y+1/3, -x+2/3, z+1/6'
'-x+y+1/3, y+2/3, z+1/6'
'x+1/3, x-y+2/3, z+1/6'

loop_
_atom_site_label
_atom_site_type_symbol
_atom_site_fract_x
_atom_site_fract_y
_atom_site_fract_z
_atom_site_U_iso_or_equiv
_atom_site_adp_type
_atom_site_occupancy
_atom_site_symmetry_multiplicity
_atom_site_calc_flag
_atom_site_refinement_flags
Er1 Er 0.0000 0.0000 0.0000 0.01221(11) Uani 1 6 d S
O1 O -0.2029(3) 0.0011(4) 0.06170(13) 0.0284(6) Uani 1 1 d .
C1 C -0.3333 0.0038(5) 0.0833 0.0177(9) Uani 1 2 d S
C3 C -0.4982(5) 0.1685(5) 0.0833 0.0197(10) Uani 1 2 d SD
H3 H -0.5880 0.0914 0.0555 0.09(3) Uiso 1 1 d RD
C2 C -0.3369(9) 0.1676(9) 0.0590(3) 0.0172(14) Uani 0.50 1 d P

loop_
_atom_site_aniso_label
_atom_site_aniso_U_11
_atom_site_aniso_U_22
_atom_site_aniso_U_33
_atom_site_aniso_U_23
_atom_site_aniso_U_13
_atom_site_aniso_U_12
Er1 0.00897(12) 0.00897(12) 0.01869(16) 0.000 0.000 0.00448(6)
O1 0.0188(13) 0.0290(15) 0.0397(15) 0.0006(12) 0.0111(11) 0.0135(12)
C1 0.015(2) 0.0122(15) 0.027(2) 0.0009(9) 0.0019(18) 0.0077(11)
C3 0.0113(16) 0.0113(16) 0.035(3) -0.0001(11) 0.0001(11) 0.0042(19)
C2 0.010(3) 0.012(3) 0.030(3) 0.002(3) 0.004(3) 0.006(3)

loop_
_atom_type_symbol
_atom_type_description
_atom_type_scat_dispersion_real
_atom_type_scat_dispersion_imag
_atom_type_scat_source
C C 0.0033 0.0016 'International Tables Vol C Tables 4.2.6.8 and 6.1.1.4'
H H 0.0000 0.0000 'International Tables Vol C Tables 4.2.6.8 and 6.1.1.4'
O O 0.0106 0.0060 'International Tables Vol C Tables 4.2.6.8 and 6.1.1.4'
Er Er -0.2586 4.9576 'International Tables Vol C Tables 4.2.6.8 and 6.1.1.4'

loop_
_geom_angle_atom_site_label_1
_geom_angle_atom_site_label_2
_geom_angle_atom_site_label_3
_geom_angle
_geom_angle_site_symmetry_1
_geom_angle_site_symmetry_3
O1 Er1 O1 180.00(17) 3 21
O1 Er1 O1 89.70(11) 3 2
O1 Er1 O1 90.30(11) 21 2
O1 Er1 O1 89.70(11) 3 .
O1 Er1 O1 90.30(11) 21 .
O1 Er1 O1 89.70(11) 2 .
O1 Er1 O1 90.30(11) 3 19
O1 Er1 O1 89.70(11) 21 19
O1 Er1 O1 90.30(11) 2 19
O1 Er1 O1 180.00(11) . 19
O1 Er1 O1 90.30(11) 3 20
O1 Er1 O1 89.70(11) 21 20
O1 Er1 O1 180.00(17) 2 20
O1 Er1 O1 90.30(11) . 20
O1 Er1 O1 89.70(11) 19 20
C1 O1 Er1 165.6(2) . .
O1 C1 O1 122.6(5) 18_444 .
O1 C1 C2 110.5(3) 18_444 18_444
O1 C1 C2 123.9(3) . 18_444
O1 C1 C2 123.9(3) 18_444 .
O1 C1 C2 110.5(3) . .
C2 C1 C2 38.2(5) 18_444 .
C2 C3 C2 124.3(6) 16_454 .
C2 C3 C2 38.4(5) 16_454 3_455
C2 C3 C2 109.3(5) . 3_455
C2 C3 C2 109.3(5) 16_454 18_444
C2 C3 C2 38.4(5) . 18_444
C2 C3 C2 122.1(6) 3_455 18_444
C2 C3 H3 119.1 16_454 .
C2 C3 H3 104.2 . .
C2 C3 H3 95.5 3_455 .
C2 C3 H3 131.5 18_444 .
C2 C2 C3 73.2(7) 18_444 .
C2 C2 C1 70.9(2) 18_444 .
C3 C2 C1 110.8(4) . .
C2 C2 C3 68.4(6) 18_444 2_565
C3 C2 C3 110.2(5) . 2_565
C1 C2 C3 108.4(4) . 2_565

loop_
_geom_bond_atom_site_label_1
_geom_bond_atom_site_label_2
_geom_bond_distance
_geom_bond_site_symmetry_2
Er1 O1 2.203(3) 3
Er1 O1 2.203(3) 21
Er1 O1 2.203(3) 2
Er1 O1 2.203(3) .
Er1 O1 2.203(3) 19
Er1 O1 2.203(3) 20
O1 C1 1.246(3) .
C1 O1 1.246(3) 18_444
C1 C2 1.545(8) 18_444
C1 C2 1.545(8) .
C3 C2 1.513(7) 16_454
C3 C2 1.513(7) .
C3 C2 1.558(7) 3_455
C3 C2 1.558(7) 18_444
C3 H3 0.9400 .
C2 C2 1.012(13) 18_444
C2 C3 1.558(7) 2_565
